data_7043128
loop_
_publ_author_name
'S, Anjana'
'Saloisanei, Donring'
'Panda, Sanjib'
'Varghese, Babu'
'Murthy, Narasimha N.'

_publ_section_title
;
 Controlling oxidation of bis-tridentate cobalt(II) complexes having
 bis(2-pyridylalkyl)amines: Ligand vs. metal oxidation
;
_journal_name_full 'Dalton Trans.'
_journal_paper_doi 10.1039/C7DT01792H
_journal_year 2017
_chemical_formula_sum 'C26 H26 Cl2 Co N6 O8'
_chemical_formula_weight 680.36
_space_group_crystal_system monoclinic
_space_group_IT_number 14
_space_group_name_Hall '-P 2yn'
_space_group_name_H-M_alt 'P 1 21/n 1'
_symmetry_space_group_name_Hall '-P 2yn'
_symmetry_space_group_name_H-M 'P 1 21/n 1'
_atom_sites_solution_hydrogens geom
_audit_creation_method SHELXL-2016/6
_audit_update_record
;
2017-05-15 deposited with the CCDC.
2017-05-25 downloaded from the CCDC.
;
_cell_angle_alpha 90
_cell_angle_beta 93.127(2)
_cell_angle_gamma 90
_cell_formula_units_Z 4
_cell_length_a 12.6679(3)
_cell_length_b 17.9049(5)
_cell_length_c 13.4203(4)
_cell_measurement_reflns_used 4836
_cell_measurement_temperature 296(2)
_cell_measurement_theta_max 24.10
_cell_measurement_theta_min 1.97
_cell_volume 3039.43(14)
_computing_cell_refinement 'APEXII/SAINT (Bruker, 2012)'
_computing_data_collection 'APEXII (Bruker, 2012)'
_computing_data_reduction 'SAINT/XPREP (Bruker, 2012)'
_computing_molecular_graphics 'Mercury (Macrae et al., 2006'
_computing_publication_material 'SHELXL-2016/6 (Sheldrick, 2016)'
_computing_structure_refinement 'SHELXL-2016/6 (Sheldrick, 2016)'
_computing_structure_solution 'SHELXT (Sheldrick, 2015)'
_diffrn_ambient_temperature 296(2)
_diffrn_measured_fraction_theta_full 0.998
_diffrn_measured_fraction_theta_max 0.998
_diffrn_measurement_device_type 'Bruker axs kappa apex2 CCD Diffractometer'
_diffrn_measurement_method '\w and \f scan'
_diffrn_radiation_type MoK\a
_diffrn_radiation_wavelength 0.71073
_diffrn_reflns_av_R_equivalents 0.0437
_diffrn_reflns_av_unetI/netI 0.0478
_diffrn_reflns_Laue_measured_fraction_full 0.998
_diffrn_reflns_Laue_measured_fraction_max 0.998
_diffrn_reflns_limit_h_max 14
_diffrn_reflns_limit_h_min -14
_diffrn_reflns_limit_k_max 20
_diffrn_reflns_limit_k_min -20
_diffrn_reflns_limit_l_max 15
_diffrn_reflns_limit_l_min -15
_diffrn_reflns_number 19129
_diffrn_reflns_point_group_measured_fraction_full 0.998
_diffrn_reflns_point_group_measured_fraction_max 0.998
_diffrn_reflns_theta_full 24.119
_diffrn_reflns_theta_max 24.119
_diffrn_reflns_theta_min 1.971
_diffrn_source 'Sealed tube'
_exptl_absorpt_coefficient_mu 0.797
_exptl_absorpt_correction_T_max 0.87
_exptl_absorpt_correction_T_min 0.77
_exptl_absorpt_correction_type multi-scan
_exptl_absorpt_process_details 'SADABS (Bruker, 2012)'
_exptl_crystal_colour orange
_exptl_crystal_density_diffrn 1.487
_exptl_crystal_description needle
_exptl_crystal_F_000 1396
_exptl_crystal_size_max 0.250
_exptl_crystal_size_mid 0.220
_exptl_crystal_size_min 0.130
_refine_diff_density_max 0.686
_refine_diff_density_min -0.429
_refine_diff_density_rms 0.064
_refine_ls_extinction_method none
_refine_ls_goodness_of_fit_ref 1.031
_refine_ls_hydrogen_treatment constr
_refine_ls_matrix_type full
_refine_ls_number_parameters 443
_refine_ls_number_reflns 4836
_refine_ls_number_restraints 158
_refine_ls_restrained_S_all 1.023
_refine_ls_R_factor_all 0.0893
_refine_ls_R_factor_gt 0.0564
_refine_ls_shift/su_max 0.000
_refine_ls_shift/su_mean 0.000
_refine_ls_structure_factor_coef Fsqd
_refine_ls_weighting_details 'w=1/[\s^2^(Fo^2^)+(0.0749P)^2^+3.4070P] where P=(Fo^2^+2Fc^2^)/3'
_refine_ls_weighting_scheme calc
_refine_ls_wR_factor_gt 0.1412
_refine_ls_wR_factor_ref 0.1600
_reflns_Friedel_coverage 0.000
_reflns_number_gt 3313
_reflns_number_total 4836
_reflns_threshold_expression 'I > 2\s(I)'
_cod_data_source_file c7dt01792h2.cif
_cod_data_source_block COMPLEX2
_cod_database_code 7043128
_shelx_shelxl_version_number 2016/6
_shelx_space_group_comment
;
The symmetry employed for this shelxl refinement is uniquely defined
by the following loop, which should always be used as a source of
symmetry information in preference to the above space-group names.
They are only intended as comments.
;
_shelx_estimated_absorpt_t_min 0.826
_shelx_estimated_absorpt_t_max 0.903

loop_
_space_group_symop_operation_xyz
'x, y, z'
'-x+1/2, y+1/2, -z+1/2'
'-x, -y, -z'
'x-1/2, -y-1/2, z-1/2'

loop_
_atom_site_label
_atom_site_type_symbol
_atom_site_fract_x
_atom_site_fract_y
_atom_site_fract_z
_atom_site_U_iso_or_equiv
_atom_site_adp_type
_atom_site_occupancy
_atom_site_site_symmetry_order
_atom_site_calc_flag
_atom_site_refinement_flags_posn
_atom_site_refinement_flags_adp
_atom_site_refinement_flags_occupancy
_atom_site_disorder_assembly
_atom_site_disorder_group
C1 C 0.1878(4) 0.2027(3) 0.2682(4) 0.0572(13) Uani 1 1 d . . . . .
H1 H 0.224909 0.246932 0.280254 0.069 Uiso 1 1 calc R U . . .
C2 C 0.1446(4) 0.1675(3) 0.3474(4) 0.0670(15) Uani 1 1 d . . . . .
H2 H 0.153611 0.186893 0.411582 0.080 Uiso 1 1 calc R U . . .
C3 C 0.0883(4) 0.1034(3) 0.3300(4) 0.0677(15) Uani 1 1 d . . . . .
H3 H 0.058299 0.078480 0.382271 0.081 Uiso 1 1 calc R U . . .
C4 C 0.0763(4) 0.0761(3) 0.2349(4) 0.0602(14) Uani 1 1 d . . . . .
H4 H 0.037568 0.032805 0.221571 0.072 Uiso 1 1 calc R U . . .
C5 C 0.1224(3) 0.1139(3) 0.1593(4) 0.0474(11) Uani 1 1 d . . . . .
C6 C 0.1195(4) 0.0876(3) 0.0567(4) 0.0522(12) Uani 1 1 d . . . . .
H6 H 0.080069 0.045504 0.038055 0.063 Uiso 1 1 calc R U . . .
C7 C 0.1739(4) 0.0929(3) -0.1086(4) 0.0625(14) Uani 1 1 d . . . . .
H7A H 0.122468 0.118833 -0.152255 0.075 Uiso 1 1 calc R U . . .
H7B H 0.156335 0.040150 -0.109455 0.075 Uiso 1 1 calc R U . . .
C8 C 0.2836(5) 0.1041(3) -0.1451(4) 0.0666(15) Uani 1 1 d . . . . .
H8B H 0.335015 0.088561 -0.092997 0.080 Uiso 1 1 calc R U . . .
8A H 0.292070 0.072028 -0.202386 0.080 Uiso 1 1 calc R U . . .
C9 C 0.3074(4) 0.1830(3) -0.1740(4) 0.0535(12) Uani 1 1 d . . . . .
C10 C 0.3352(5) 0.1998(4) -0.2693(4) 0.0733(17) Uani 1 1 d . . . . .
H10 H 0.342425 0.161725 -0.315665 0.088 Uiso 1 1 calc R U . . .
C11 C 0.3523(5) 0.2725(4) -0.2957(4) 0.0776(18) Uani 1 1 d . . . . .
H11 H 0.372960 0.283812 -0.359366 0.093 Uiso 1 1 calc R U . . .
C12 C 0.3391(4) 0.3279(3) -0.2287(4) 0.0635(14) Uani 1 1 d . . . . .
H12 H 0.348020 0.377655 -0.245960 0.076 Uiso 1 1 calc R U . . .
C13 C 0.3122(4) 0.3084(3) -0.1349(4) 0.0540(12) Uani 1 1 d . . . . .
H13 H 0.303830 0.346364 -0.088753 0.065 Uiso 1 1 calc R U . . .
C14 C 0.0303(5) 0.2846(3) -0.0155(5) 0.0779(18) Uani 1 1 d . . . . .
H14 H 0.016606 0.239969 -0.049164 0.093 Uiso 1 1 calc R U . . .
C15 C -0.0494(6) 0.3374(5) -0.0129(7) 0.115(3) Uani 1 1 d . . . . .
H15 H -0.115727 0.328640 -0.043913 0.138 Uiso 1 1 calc R U . . .
C16 C -0.0277(8) 0.4021(5) 0.0363(9) 0.136(5) Uani 1 1 d . . . . .
H16 H -0.080322 0.438087 0.040204 0.163 Uiso 1 1 calc R U . . .
C17 C 0.0682(9) 0.4151(4) 0.0793(7) 0.126(4) Uani 1 1 d . . . . .
H17 H 0.082980 0.460396 0.111125 0.151 Uiso 1 1 calc R U . . .
C18 C 0.1454(6) 0.3606(3) 0.0760(5) 0.0797(19) Uani 1 1 d . . . . .
C19 C 0.2551(7) 0.3694(4) 0.1188(4) 0.084(2) Uani 1 1 d . . . . .
H19 H 0.276956 0.413370 0.150386 0.100 Uiso 1 1 calc R U . . .
C20 C 0.4274(6) 0.3231(4) 0.1469(5) 0.092(2) Uani 1 1 d . . . . .
H20A H 0.434464 0.309663 0.216980 0.110 Uiso 1 1 calc R U . . .
H20B H 0.448079 0.374953 0.140528 0.110 Uiso 1 1 calc R U . . .
C21 C 0.4981(5) 0.2746(4) 0.0885(6) 0.102(2) Uani 1 1 d D . . . .
H21A H 0.477953 0.278801 0.017988 0.123 Uiso 1 1 calc R U . A 1
H21B H 0.570551 0.291658 0.098678 0.123 Uiso 1 1 calc R U . A 1
C22 C 0.4913(14) 0.1946(6) 0.1196(15) 0.088(4) Uani 0.64(2) 1 d D U P B 1
C23 C 0.5696(12) 0.1557(9) 0.1746(13) 0.113(4) Uani 0.64(2) 1 d D U P B 1
H23 H 0.631443 0.180729 0.194801 0.135 Uiso 0.64(2) 1 calc R U P B 1
C24 C 0.5598(12) 0.0820(9) 0.2002(14) 0.120(4) Uani 0.64(2) 1 d D U P B 1
H24 H 0.613607 0.057317 0.236899 0.143 Uiso 0.64(2) 1 calc R U P B 1
C25 C 0.4686(13) 0.0459(12) 0.1701(11) 0.098(4) Uani 0.64(2) 1 d D U P B 1
H25 H 0.457615 -0.003982 0.185710 0.118 Uiso 0.64(2) 1 calc R U P B 1
C26 C 0.393(2) 0.0868(11) 0.1153(16) 0.070(3) Uani 0.64(2) 1 d D U P B 1
H26 H 0.331376 0.061969 0.094138 0.084 Uiso 0.64(2) 1 calc R U P B 1
N6 N 0.4007(10) 0.1592(11) 0.0898(18) 0.054(4) Uani 0.64(2) 1 d D U P B 1
C22' C 0.484(3) 0.1932(10) 0.107(3) 0.090(6) Uani 0.36(2) 1 d D U P B 2
C23' C 0.582(2) 0.1599(15) 0.1246(19) 0.104(5) Uani 0.36(2) 1 d D U P B 2
H23' H 0.644098 0.187311 0.125060 0.125 Uiso 0.36(2) 1 calc R U P B 2
C24' C 0.582(2) 0.0845(15) 0.142(2) 0.110(5) Uani 0.36(2) 1 d D U P B 2
H24' H 0.645236 0.059164 0.154130 0.132 Uiso 0.36(2) 1 calc R U P B 2
C25' C 0.488(2) 0.047(2) 0.140(2) 0.095(5) Uani 0.36(2) 1 d D U P B 2
H25' H 0.488596 -0.004265 0.151952 0.115 Uiso 0.36(2) 1 calc R U P B 2
C26' C 0.393(4) 0.083(2) 0.122(3) 0.075(6) Uani 0.36(2) 1 d D U P B 2
H26' H 0.330546 0.055682 0.120461 0.090 Uiso 0.36(2) 1 calc R U P B 2
N6' N 0.3910(19) 0.1562(19) 0.105(4) 0.054(7) Uani 0.36(2) 1 d D U P B 2
N1 N 0.1791(3) 0.1768(2) 0.1754(3) 0.0470(9) Uani 1 1 d . . . . .
N2 N 0.1705(3) 0.1220(2) -0.0070(3) 0.0485(10) Uani 1 1 d . . . . .
N3 N 0.2971(3) 0.2380(2) -0.1054(3) 0.0504(10) Uani 1 1 d . . . . .
N4 N 0.1245(4) 0.2954(2) 0.0278(3) 0.0608(11) Uani 1 1 d . . . . .
N5 N 0.3194(4) 0.3140(3) 0.1107(3) 0.0629(12) Uani 1 1 d . . . . .
O1 O 0.1967(4) 0.0940(3) 0.5593(4) 0.1183(18) Uani 1 1 d . . . . .
O2 O 0.1298(4) -0.0256(2) 0.5201(3) 0.1029(15) Uani 1 1 d . . . . .
O3 O 0.2776(3) -0.0096(3) 0.6289(4) 0.1099(16) Uani 1 1 d . . . . .
O4 O 0.1139(4) 0.0251(3) 0.6741(4) 0.130(2) Uani 1 1 d . . . . .
O5 O 0.4050(8) 0.3905(6) 0.3838(8) 0.252(5) Uani 1 1 d . . . . .
O6 O 0.2473(6) 0.4222(5) 0.3714(8) 0.234(5) Uani 1 1 d . . . . .
O7 O 0.3331(10) 0.4155(4) 0.5201(5) 0.258(6) Uani 1 1 d . . . . .
O8 O 0.2806(7) 0.3116(3) 0.4454(5) 0.181(3) Uani 1 1 d . . . . .
Cl1 Cl 0.18106(10) 0.02104(7) 0.59328(10) 0.0582(4) Uani 1 1 d . . . . .
Cl2 Cl 0.31145(15) 0.38387(8) 0.43214(12) 0.0809(5) Uani 1 1 d . . . . .
Co1 Co 0.25375(5) 0.21677(3) 0.04471(4) 0.0444(2) Uani 1 1 d D . . . .

loop_
_atom_site_aniso_label
_atom_site_aniso_U_11
_atom_site_aniso_U_22
_atom_site_aniso_U_33
_atom_site_aniso_U_23
_atom_site_aniso_U_13
_atom_site_aniso_U_12
C1 0.064(3) 0.057(3) 0.050(3) 0.002(2) 0.003(3) -0.013(3)
C2 0.067(4) 0.084(4) 0.051(3) 0.002(3) 0.009(3) -0.009(3)
C3 0.059(3) 0.078(4) 0.067(4) 0.019(3) 0.013(3) -0.010(3)
C4 0.053(3) 0.058(3) 0.070(4) 0.009(3) 0.007(3) -0.015(3)
C5 0.038(2) 0.045(3) 0.059(3) 0.007(2) 0.001(2) 0.000(2)
C6 0.049(3) 0.041(3) 0.066(3) -0.001(2) -0.003(3) -0.003(2)
C7 0.081(4) 0.051(3) 0.055(3) -0.010(2) -0.002(3) -0.007(3)
C8 0.086(4) 0.057(3) 0.058(3) -0.016(3) 0.009(3) 0.007(3)
C9 0.054(3) 0.055(3) 0.052(3) -0.003(2) 0.004(2) 0.001(3)
C10 0.089(4) 0.080(4) 0.052(3) -0.014(3) 0.018(3) 0.002(3)
C11 0.084(4) 0.098(5) 0.052(3) 0.003(3) 0.019(3) -0.011(4)
C12 0.067(3) 0.067(4) 0.057(3) 0.015(3) 0.003(3) -0.007(3)
C13 0.062(3) 0.051(3) 0.050(3) 0.000(2) 0.007(2) -0.005(3)
C14 0.068(4) 0.067(4) 0.099(5) 0.026(3) 0.013(4) 0.008(3)
C15 0.076(5) 0.099(6) 0.174(8) 0.070(6) 0.044(5) 0.023(5)
C16 0.108(7) 0.082(6) 0.229(12) 0.070(7) 0.109(8) 0.044(6)
C17 0.175(9) 0.050(4) 0.166(8) 0.017(5) 0.124(8) 0.020(6)
C18 0.118(6) 0.044(3) 0.083(4) 0.009(3) 0.049(4) 0.005(4)
C19 0.140(6) 0.053(4) 0.061(4) -0.003(3) 0.028(4) -0.019(4)
C20 0.108(5) 0.095(5) 0.072(4) -0.006(4) -0.004(4) -0.040(4)
C21 0.074(4) 0.127(7) 0.104(6) 0.011(5) -0.011(4) -0.049(5)
C22 0.055(7) 0.103(7) 0.105(8) 0.010(6) -0.015(6) -0.016(6)
C23 0.063(6) 0.144(8) 0.127(10) 0.014(8) -0.033(8) -0.004(6)
C24 0.076(7) 0.148(8) 0.130(10) 0.023(8) -0.030(7) 0.032(7)
C25 0.083(7) 0.097(6) 0.113(8) 0.020(7) -0.008(6) 0.029(6)
C26 0.054(6) 0.073(7) 0.083(7) 0.009(6) -0.001(6) 0.008(6)
N6 0.036(5) 0.076(7) 0.050(8) 0.009(5) 0.002(5) -0.012(5)
C22' 0.054(10) 0.110(10) 0.101(11) 0.013(10) -0.027(10) -0.009(9)
C23' 0.058(8) 0.130(9) 0.122(11) 0.020(10) -0.019(9) -0.001(8)
C24' 0.067(8) 0.130(9) 0.130(11) 0.023(10) -0.012(9) 0.021(8)
C25' 0.072(9) 0.098(8) 0.117(10) 0.015(9) -0.001(8) 0.023(8)
C26' 0.059(10) 0.074(10) 0.091(10) 0.017(10) -0.001(10) 0.015(10)
N6' 0.044(10) 0.066(11) 0.054(13) 0.015(9) 0.016(8) 0.003(9)
N1 0.052(2) 0.041(2) 0.048(2) 0.0027(18) 0.0019(19) -0.0102(19)
N2 0.054(2) 0.041(2) 0.050(2) -0.0028(19) -0.004(2) -0.0010(19)
N3 0.055(2) 0.049(3) 0.048(2) -0.0034(19) 0.0032(19) 0.000(2)
N4 0.069(3) 0.050(3) 0.065(3) 0.009(2) 0.020(2) 0.006(2)
N5 0.088(3) 0.053(3) 0.048(2) -0.001(2) 0.013(2) -0.020(3)
O1 0.143(4) 0.070(3) 0.138(4) 0.036(3) -0.022(3) -0.024(3)
O2 0.134(4) 0.081(3) 0.091(3) -0.022(2) -0.029(3) -0.003(3)
O3 0.073(3) 0.095(3) 0.158(5) 0.023(3) -0.020(3) 0.015(3)
O4 0.115(4) 0.172(5) 0.106(4) -0.031(4) 0.049(3) -0.031(4)
O5 0.211(9) 0.308(12) 0.245(11) 0.029(9) 0.104(8) 0.055(8)
O6 0.172(7) 0.206(8) 0.314(12) 0.086(8) -0.075(7) 0.058(6)
O7 0.549(17) 0.126(5) 0.102(5) -0.033(4) 0.053(7) -0.161(8)
O8 0.296(9) 0.065(3) 0.171(6) -0.001(4) -0.076(6) -0.056(5)
Cl1 0.0633(8) 0.0518(8) 0.0595(8) 0.0022(6) 0.0023(7) -0.0019(6)
Cl2 0.1136(13) 0.0559(9) 0.0731(10) -0.0063(7) 0.0026(10) 0.0009(9)
Co1 0.0524(4) 0.0369(4) 0.0438(4) 0.0002(3) 0.0014(3) -0.0058(3)

loop_
_atom_type_symbol
_atom_type_description
_atom_type_scat_dispersion_real
_atom_type_scat_dispersion_imag
_atom_type_scat_source
C C 0.0033 0.0016 'International Tables Vol C Tables 4.2.6.8 and 6.1.1.4'
H H 0.0000 0.0000 'International Tables Vol C Tables 4.2.6.8 and 6.1.1.4'
N N 0.0061 0.0033 'International Tables Vol C Tables 4.2.6.8 and 6.1.1.4'
O O 0.0106 0.0060 'International Tables Vol C Tables 4.2.6.8 and 6.1.1.4'
Cl Cl 0.1484 0.1585 'International Tables Vol C Tables 4.2.6.8 and 6.1.1.4'
Co Co 0.3494 0.9721 'International Tables Vol C Tables 4.2.6.8 and 6.1.1.4'

loop_
_geom_angle_atom_site_label_1
_geom_angle_atom_site_label_2
_geom_angle_atom_site_label_3
_geom_angle
N1 C1 C2 123.2(5)
N1 C1 H1 118.4
C2 C1 H1 118.4
C3 C2 C1 118.7(5)
C3 C2 H2 120.7
C1 C2 H2 120.7
C2 C3 C4 119.4(5)
C2 C3 H3 120.3
C4 C3 H3 120.3
C3 C4 C5 118.9(5)
C3 C4 H4 120.5
C5 C4 H4 120.5
N1 C5 C4 122.4(5)
N1 C5 C6 114.1(4)
C4 C5 C6 123.4(5)
N2 C6 C5 119.8(4)
N2 C6 H6 120.1
C5 C6 H6 120.1
N2 C7 C8 109.2(4)
N2 C7 H7A 109.8
C8 C7 H7A 109.8
N2 C7 H7B 109.8
C8 C7 H7B 109.8
H7A C7 H7B 108.3
C9 C8 C7 114.2(4)
C9 C8 H8B 108.7
C7 C8 H8B 108.7
C9 C8 8A 108.7
C7 C8 8A 108.7
H8B C8 8A 107.6
N3 C9 C10 120.7(5)
N3 C9 C8 118.6(4)
C10 C9 C8 120.7(5)
C11 C10 C9 119.9(5)
C11 C10 H10 120.1
C9 C10 H10 120.1
C12 C11 C10 119.8(5)
C12 C11 H11 120.1
C10 C11 H11 120.1
C11 C12 C13 118.0(5)
C11 C12 H12 121.0
C13 C12 H12 121.0
N3 C13 C12 124.0(5)
N3 C13 H13 118.0
C12 C13 H13 118.0
N4 C14 C15 122.4(7)
N4 C14 H14 118.8
C15 C14 H14 118.8
C16 C15 C14 117.8(8)
C16 C15 H15 121.1
C14 C15 H15 121.1
C17 C16 C15 121.0(8)
C17 C16 H16 119.5
C15 C16 H16 119.5
C16 C17 C18 119.4(9)
C16 C17 H17 120.3
C18 C17 H17 120.3
N4 C18 C17 120.2(8)
N4 C18 C19 115.6(6)
C17 C18 C19 124.2(8)
N5 C19 C18 117.9(6)
N5 C19 H19 121.0
C18 C19 H19 121.0
N5 C20 C21 110.0(5)
N5 C20 H20A 109.7
C21 C20 H20A 109.7
N5 C20 H20B 109.7
C21 C20 H20B 109.7
H20A C20 H20B 108.2
C22' C21 C20 113.7(15)
C22 C21 C20 111.3(9)
C22 C21 H21A 109.4
C20 C21 H21A 109.4
C22 C21 H21B 109.4
C20 C21 H21B 109.4
H21A C21 H21B 108.0
N6 C22 C23 119.4(12)
N6 C22 C21 115.3(16)
C23 C22 C21 125.3(13)
C24 C23 C22 123.0(12)
C24 C23 H23 118.5
C22 C23 H23 118.5
C25 C24 C23 117.9(14)
C25 C24 H24 121.1
C23 C24 H24 121.1
C24 C25 C26 117(2)
C24 C25 H25 121.4
C26 C25 H25 121.4
N6 C26 C25 126(2)
N6 C26 H26 117.0
C25 C26 H26 117.0
C26 N6 C22 116.6(15)
C26 N6 Co1 117.0(11)
C22 N6 Co1 123.9(14)
N6' C22' C23' 124.3(19)
N6' C22' C21 126(3)
C23' C22' C21 110(2)
C24' C23' C22' 117(2)
C24' C23' H23' 121.7
C22' C23' H23' 121.7
C25' C24' C23' 119(3)
C25' C24' H24' 120.3
C23' C24' H24' 120.3
C24' C25' C26' 122(4)
C24' C25' H25' 119.2
C26' C25' H25' 119.2
N6' C26' C25' 120(4)
N6' C26' H26' 119.9
C25' C26' H26' 119.9
C26' N6' C22' 118(3)
C26' N6' Co1 124(2)
C22' N6' Co1 116(2)
C1 N1 C5 117.3(4)
C1 N1 Co1 128.9(3)
C5 N1 Co1 113.6(3)
C6 N2 C7 120.0(4)
C6 N2 Co1 116.0(3)
C7 N2 Co1 123.9(3)
C13 N3 C9 117.5(4)
C13 N3 Co1 119.4(3)
C9 N3 Co1 123.1(3)
C14 N4 C18 119.2(6)
C14 N4 Co1 128.0(4)
C18 N4 Co1 112.6(4)
C19 N5 C20 118.5(6)
C19 N5 Co1 115.7(4)
C20 N5 Co1 125.7(4)
O3 Cl1 O1 109.9(3)
O3 Cl1 O4 108.0(4)
O1 Cl1 O4 107.6(4)
O3 Cl1 O2 111.3(3)
O1 Cl1 O2 113.0(3)
O4 Cl1 O2 106.8(3)
O6 Cl2 O7 114.9(7)
O6 Cl2 O8 113.8(5)
O7 Cl2 O8 109.6(4)
O6 Cl2 O5 100.4(6)
O7 Cl2 O5 103.9(7)
O8 Cl2 O5 113.5(6)
N2 Co1 N5 171.68(17)
N2 Co1 N3 88.97(15)
N5 Co1 N3 97.65(15)
N2 Co1 N1 76.47(15)
N5 Co1 N1 96.48(15)
N3 Co1 N1 164.75(14)
N2 Co1 N4 97.34(17)
N5 Co1 N4 77.6(2)
N3 Co1 N4 91.00(15)
N1 Co1 N4 86.42(15)
N2 Co1 N6' 95.6(10)
N5 Co1 N6' 88.1(11)
N3 Co1 N6' 101.4(13)
N1 Co1 N6' 84.8(12)
N4 Co1 N6' 162.2(13)
N2 Co1 N6 96.6(5)
N5 Co1 N6 87.9(6)
N3 Co1 N6 94.9(7)
N1 Co1 N6 91.3(7)
N4 Co1 N6 164.9(6)

loop_
_geom_bond_atom_site_label_1
_geom_bond_atom_site_label_2
_geom_bond_distance
C1 N1 1.329(6)
C1 C2 1.375(7)
C1 H1 0.9300
C2 C3 1.365(7)
C2 H2 0.9300
C3 C4 1.366(7)
C3 H3 0.9300
C4 C5 1.375(7)
C4 H4 0.9300
C5 N1 1.348(6)
C5 C6 1.454(7)
C6 N2 1.260(6)
C6 H6 0.9300
C7 N2 1.462(6)
C7 C8 1.513(7)
C7 H7A 0.9700
C7 H7B 0.9700
C8 C9 1.500(7)
C8 H8B 0.9700
C8 8A 0.9700
C9 N3 1.359(6)
C9 C10 1.378(7)
C10 C11 1.369(8)
C10 H10 0.9300
C11 C12 1.355(8)
C11 H11 0.9300
C12 C13 1.367(7)
C12 H12 0.9300
C13 N3 1.338(6)
C13 H13 0.9300
C14 N4 1.313(7)
C14 C15 1.384(9)
C14 H14 0.9300
C15 C16 1.355(13)
C15 H15 0.9300
C16 C17 1.337(13)
C16 H16 0.9300
C17 C18 1.385(10)
C17 H17 0.9300
C18 N4 1.354(7)
C18 C19 1.482(10)
C19 N5 1.291(8)
C19 H19 0.9300
C20 N5 1.436(7)
C20 C21 1.500(10)
C20 H20A 0.9700
C20 H20B 0.9700
C21 C22' 1.489(17)
C21 C22 1.494(12)
C21 H21A 0.9700
C21 H21B 0.9700
C22 N6 1.353(11)
C22 C23 1.391(13)
C23 C24 1.371(12)
C23 H23 0.9300
C24 C25 1.366(12)
C24 H24 0.9300
C25 C26 1.384(11)
C25 H25 0.9300
C26 N6 1.345(11)
C26 H26 0.9300
N6 Co1 2.184(9)
C22' N6' 1.350(16)
C22' C23' 1.384(18)
C23' C24' 1.369(15)
C23' H23' 0.9300
C24' C25' 1.363(14)
C24' H24' 0.9300
C25' C26' 1.373(15)
C25' H25' 0.9300
C26' N6' 1.334(16)
C26' H26' 0.9300
N6' Co1 2.168(14)
N1 Co1 2.159(4)
N2 Co1 2.096(4)
N3 Co1 2.151(4)
N4 Co1 2.162(4)
N5 Co1 2.103(4)
O1 Cl1 1.402(4)
O2 Cl1 1.420(4)
O3 Cl1 1.401(4)
O4 Cl1 1.416(5)
O5 Cl2 1.388(8)
O6 Cl2 1.313(7)
O7 Cl2 1.325(6)
O8 Cl2 1.366(5)

loop_
_geom_hbond_atom_site_label_D
_geom_hbond_atom_site_label_H
_geom_hbond_atom_site_label_A
_geom_hbond_distance_DH
_geom_hbond_distance_HA
_geom_hbond_distance_DA
_geom_hbond_angle_DHA
_geom_hbond_site_symmetry_A
C1 H1 O8 0.93 2.57 3.245(8) 130.3 .
C2 H2 O1 0.93 2.62 3.170(7) 118.2 .
C4 H4 O4 0.93 2.65 3.301(7) 127.9 3_556
C7 H7B O7 0.97 2.53 3.393(9) 147.8 2_545
C13 H13 O2 0.93 2.59 3.409(7) 146.8 2
C26 H26 N2 0.93 2.62 3.25(2) 125.4 .
C26' H26' O6 0.93 2.59 3.39(5) 143.7 2_545

loop_
_geom_torsion_atom_site_label_1
_geom_torsion_atom_site_label_2
_geom_torsion_atom_site_label_3
_geom_torsion_atom_site_label_4
_geom_torsion
N1 C1 C2 C3 -1.3(8)
C1 C2 C3 C4 0.0(8)
C2 C3 C4 C5 0.6(8)
C3 C4 C5 N1 0.0(8)
C3 C4 C5 C6 176.5(5)
N1 C5 C6 N2 2.3(6)
C4 C5 C6 N2 -174.4(5)
N2 C7 C8 C9 -75.7(6)
C7 C8 C9 N3 56.4(6)
C7 C8 C9 C10 -121.2(5)
N3 C9 C10 C11 -0.3(9)
C8 C9 C10 C11 177.3(5)
C9 C10 C11 C12 -1.7(9)
C10 C11 C12 C13 2.2(9)
C11 C12 C13 N3 -0.7(8)
N4 C14 C15 C16 0.2(10)
C14 C15 C16 C17 1.2(13)
C15 C16 C17 C18 -2.0(13)
C16 C17 C18 N4 1.4(10)
C16 C17 C18 C19 178.4(7)
N4 C18 C19 N5 -2.9(8)
C17 C18 C19 N5 179.9(6)
N5 C20 C21 C22' -68.5(15)
N5 C20 C21 C22 -76.3(10)
C20 C21 C22 N6 72.7(10)
C20 C21 C22 C23 -107.8(13)
N6 C22 C23 C24 0.2(3)
C21 C22 C23 C24 -179.2(15)
C22 C23 C24 C25 -0.1(3)
C23 C24 C25 C26 0.3(6)
C24 C25 C26 N6 -0.8(9)
C25 C26 N6 C22 0.9(9)
C25 C26 N6 Co1 -161.6(16)
C23 C22 N6 C26 -0.6(6)
C21 C22 N6 C26 178.9(14)
C23 C22 N6 Co1 160.6(17)
C21 C22 N6 Co1 -19.9(13)
C20 C21 C22' N6' 48.4(17)
C20 C21 C22' C23' -132.1(17)
N6' C22' C23' C24' 0.1(3)
C21 C22' C23' C24' -179(2)
C22' C23' C24' C25' 0.0(3)
C23' C24' C25' C26' 0.2(7)
C24' C25' C26' N6' -0.5(9)
C25' C26' N6' C22' 0.6(9)
C25' C26' N6' Co1 166(3)
C23' C22' N6' C26' -0.4(7)
C21 C22' N6' C26' 179(3)
C23' C22' N6' Co1 -167(3)
C21 C22' N6' Co1 12(2)
C2 C1 N1 C5 1.8(8)
C2 C1 N1 Co1 -172.9(4)
C4 C5 N1 C1 -1.2(7)
C6 C5 N1 C1 -178.0(4)
C4 C5 N1 Co1 174.4(4)
C6 C5 N1 Co1 -2.5(5)
C5 C6 N2 C7 175.7(4)
C5 C6 N2 Co1 -0.9(6)
C8 C7 N2 C6 -140.9(5)
C8 C7 N2 Co1 35.5(6)
C12 C13 N3 C9 -1.3(7)
C12 C13 N3 Co1 -179.5(4)
C10 C9 N3 C13 1.7(7)
C8 C9 N3 C13 -175.9(5)
C10 C9 N3 Co1 179.9(4)
C8 C9 N3 Co1 2.3(6)
C15 C14 N4 C18 -0.8(9)
C15 C14 N4 Co1 173.5(4)
C17 C18 N4 C14 0.0(8)
C19 C18 N4 C14 -177.3(5)
C17 C18 N4 Co1 -175.1(5)
C19 C18 N4 Co1 7.6(6)
C18 C19 N5 C20 176.7(5)
C18 C19 N5 Co1 -3.6(7)
C21 C20 N5 C19 -151.1(6)
C21 C20 N5 Co1 29.2(7)
